data_7248520
loop_
_publ_author_name
'Thakur, Vasudha'
'Thomas, Jisha Mary'
'Adnan, Mohammad'
'Sivasankar, Chinnappan'
'Vijaya Prakash, G.'
'Thirupathi, Natesan'

_publ_section_title
;
 Syntheses, structural, photophysical and theoretical studies of
 heteroleptic cycloplatinated guanidinate(1&#x2212;) complexes bearing
 acetylacetonate and picolinate ancillary ligands
;
_journal_issue 19
_journal_name_full 'RSC Advances'
_journal_page_first 13291
_journal_page_last 13305
_journal_paper_doi 10.1039/D4RA00828F
_journal_volume 14
_journal_year 2024
_chemical_formula_moiety 'C28 H26 N4 O5 Pt'
_chemical_formula_sum 'C28 H26 N4 O5 Pt'
_chemical_formula_weight 693.62
_space_group_crystal_system monoclinic
_space_group_IT_number 14
_space_group_name_Hall '-P 2yn'
_space_group_name_H-M_alt 'P 1 21/n 1'
_atom_sites_solution_hydrogens geom
_audit_creation_method SHELXL-2018/3
_audit_update_record
;
2018-12-28 deposited with the CCDC.	2024-04-15 downloaded from the CCDC.
;
_cell_angle_alpha 90
_cell_angle_beta 93.968(3)
_cell_angle_gamma 90
_cell_formula_units_Z 4
_cell_length_a 9.9894(3)
_cell_length_b 22.7931(7)
_cell_length_c 11.6752(3)
_cell_measurement_reflns_used 10869
_cell_measurement_temperature 298(2)
_cell_measurement_theta_max 28.3710
_cell_measurement_theta_min 3.7190
_cell_volume 2651.95(13)
_computing_cell_refinement 'CrysAlisPro 1.171.38.46 (Rigaku OD, 2015)'
_computing_data_collection 'CrysAlisPro 1.171.38.46 (Rigaku OD, 2015)'
_computing_data_reduction 'CrysAlisPro 1.171.38.46 (Rigaku OD, 2015)'
_computing_molecular_graphics Olex2
_computing_publication_material Wingx-2014
_computing_structure_refinement 'SHELXL-2018/3 (Sheldrick, 2018)'
_computing_structure_solution SHELXL-2016
_diffrn_ambient_temperature 298(2)
_diffrn_detector_area_resol_mean 15.9853
_diffrn_measured_fraction_theta_full 0.998
_diffrn_measured_fraction_theta_max 0.998
_diffrn_measurement_device_type 'Xcalibur, Sapphire3'
_diffrn_measurement_method '\w scans'
_diffrn_radiation_type MoK\a
_diffrn_radiation_wavelength 0.71073
_diffrn_reflns_av_R_equivalents 0.0449
_diffrn_reflns_av_unetI/netI 0.0282
_diffrn_reflns_Laue_measured_fraction_full 0.998
_diffrn_reflns_Laue_measured_fraction_max 0.998
_diffrn_reflns_limit_h_max 12
_diffrn_reflns_limit_h_min -12
_diffrn_reflns_limit_k_max 28
_diffrn_reflns_limit_k_min -28
_diffrn_reflns_limit_l_max 14
_diffrn_reflns_limit_l_min -14
_diffrn_reflns_number 36627
_diffrn_reflns_point_group_measured_fraction_full 0.998
_diffrn_reflns_point_group_measured_fraction_max 0.998
_diffrn_reflns_theta_full 25.242
_diffrn_reflns_theta_max 26.367
_diffrn_reflns_theta_min 3.306
_diffrn_source 'fine-focus sealed X-ray tube'
_exptl_absorpt_coefficient_mu 5.336
_exptl_absorpt_correction_T_max 1.00000
_exptl_absorpt_correction_T_min 0.38289
_exptl_absorpt_process_details
;
CrysAlisPro 1.171.38.46 (Rigaku Oxford Diffraction, 2015)
Empirical absorption correction using spherical harmonics,
 implemented in SCALE3 ABSPACK scaling algorithm.
;
_exptl_crystal_colour Green
_exptl_crystal_density_diffrn 1.737
_exptl_crystal_density_method 'not measured'
_exptl_crystal_description Block
_exptl_crystal_F_000 1360
_exptl_crystal_size_max 0.020
_exptl_crystal_size_mid 0.020
_exptl_crystal_size_min 0.010
_refine_diff_density_max 0.836
_refine_diff_density_min -0.764
_refine_diff_density_rms 0.086
_refine_ls_extinction_method none
_refine_ls_goodness_of_fit_ref 1.195
_refine_ls_hydrogen_treatment constr
_refine_ls_matrix_type full
_refine_ls_number_parameters 343
_refine_ls_number_reflns 5400
_refine_ls_number_restraints 0
_refine_ls_restrained_S_all 1.195
_refine_ls_R_factor_all 0.0470
_refine_ls_R_factor_gt 0.0401
_refine_ls_shift/su_max 0.001
_refine_ls_shift/su_mean 0.000
_refine_ls_structure_factor_coef Fsqd
_refine_ls_weighting_details 'w=1/[\s^2^(Fo^2^)+(0.0188P)^2^+5.1586P] where P=(Fo^2^+2Fc^2^)/3'
_refine_ls_weighting_scheme calc
_refine_ls_wR_factor_gt 0.0708
_refine_ls_wR_factor_ref 0.0731
_reflns_Friedel_coverage 0.000
_reflns_number_gt 4871
_reflns_number_total 5400
_reflns_threshold_expression 'I > 2\s(I)'
_cod_data_source_file d4ra00828f3.cif
_cod_data_source_block Complex-19
_cod_original_sg_symbol_H-M 'P 21/n'
_cod_database_code 7248520
_shelx_shelxl_version_number 2018/3
_shelx_space_group_comment
;
The symmetry employed for this shelxl refinement is uniquely defined
by the following loop, which should always be used as a source of
symmetry information in preference to the above space-group names.
They are only intended as comments.
;
_shelx_estimated_absorpt_t_min 0.901
_shelx_estimated_absorpt_t_max 0.949

loop_
_space_group_symop_operation_xyz
'x, y, z'
'-x+1/2, y+1/2, -z+1/2'
'-x, -y, -z'
'x-1/2, -y-1/2, z-1/2'

loop_
_atom_site_label
_atom_site_type_symbol
_atom_site_fract_x
_atom_site_fract_y
_atom_site_fract_z
_atom_site_U_iso_or_equiv
_atom_site_adp_type
_atom_site_occupancy
_atom_site_site_symmetry_order
_atom_site_calc_flag
_atom_site_refinement_flags_posn
_atom_site_refinement_flags_adp
_atom_site_refinement_flags_occupancy
_atom_site_disorder_assembly
_atom_site_disorder_group
Pt01 Pt -0.23696(2) 0.06083(2) 1.33013(2) 0.04238(8) Uani 1 1 d . . . . .
O1 O -0.2216(4) 0.04321(18) 0.9934(4) 0.0662(11) Uani 1 1 d . . . . .
O2 O -0.5024(4) 0.0998(2) 0.8485(4) 0.0764(13) Uani 1 1 d . . . . .
O3 O -0.6200(4) 0.2206(2) 1.2894(4) 0.0804(14) Uani 1 1 d . . . . .
O4 O -0.0903(4) 0.00343(17) 1.2697(3) 0.0559(10) Uani 1 1 d . . . . .
O5 O 0.0440(5) -0.0697(2) 1.3322(4) 0.0827(14) Uani 1 1 d . . . . .
N1 N -0.2437(4) 0.11016(18) 1.1874(3) 0.0405(10) Uani 1 1 d . . . . .
N2 N -0.3715(4) 0.1467(2) 1.0278(4) 0.0522(11) Uani 1 1 d . . . . .
H2 H -0.309885 0.134960 0.985266 0.063 Uiso 1 1 calc R U . . .
N3 N -0.4617(4) 0.14408(19) 1.2056(4) 0.0480(11) Uani 1 1 d . . . . .
H3 H -0.539926 0.147443 1.170600 0.058 Uiso 1 1 calc R U . . .
N4 N -0.2290(4) 0.0005(2) 1.4560(3) 0.0466(11) Uani 1 1 d . . . . .
C1 C -0.3559(5) 0.1328(2) 1.1414(4) 0.0423(12) Uani 1 1 d . . . . .
C2 C -0.1264(5) 0.1123(2) 1.1215(4) 0.0427(12) Uani 1 1 d . . . . .
C3 C -0.0227(6) 0.1491(3) 1.1583(5) 0.0569(15) Uani 1 1 d . . . . .
H3A H -0.029303 0.171265 1.224591 0.068 Uiso 1 1 calc R U . . .
C4 C 0.0912(6) 0.1535(3) 1.0977(7) 0.075(2) Uani 1 1 d . . . . .
H4 H 0.159855 0.179094 1.121926 0.090 Uiso 1 1 calc R U . . .
C5 C 0.1015(7) 0.1204(4) 1.0036(7) 0.083(2) Uani 1 1 d . . . . .
H5 H 0.179043 0.122996 0.964221 0.100 Uiso 1 1 calc R U . . .
C6 C 0.0012(7) 0.0829(3) 0.9636(5) 0.0714(19) Uani 1 1 d . . . . .
H6 H 0.010118 0.060961 0.897365 0.086 Uiso 1 1 calc R U . . .
C7 C -0.1144(6) 0.0782(3) 1.0240(5) 0.0514(14) Uani 1 1 d . . . . .
C7' C -0.2242(8) 0.0147(3) 0.8823(6) 0.092(3) Uani 1 1 d . . . . .
H7'1 H -0.304231 -0.008536 0.870998 0.139 Uiso 1 1 calc R U . . .
H7'2 H -0.223249 0.043884 0.823080 0.139 Uiso 1 1 calc R U . . .
H7'3 H -0.146968 -0.010149 0.879199 0.139 Uiso 1 1 calc R U . . .
C8 C -0.4792(5) 0.1788(2) 0.9729(5) 0.0490(13) Uani 1 1 d . . . . .
C9 C -0.5132(7) 0.2344(3) 1.0079(7) 0.0743(19) Uani 1 1 d . . . . .
H9 H -0.466993 0.251993 1.070729 0.089 Uiso 1 1 calc R U . . .
C10 C -0.6185(8) 0.2638(3) 0.9471(8) 0.093(3) Uani 1 1 d . . . . .
H10 H -0.642866 0.301131 0.969989 0.111 Uiso 1 1 calc R U . . .
C11 C -0.6856(8) 0.2382(4) 0.8546(8) 0.098(3) Uani 1 1 d . . . . .
H11 H -0.756341 0.257993 0.815501 0.118 Uiso 1 1 calc R U . . .
C12 C -0.6497(6) 0.1839(4) 0.8190(6) 0.079(2) Uani 1 1 d . . . . .
H12 H -0.694428 0.167122 0.754570 0.094 Uiso 1 1 calc R U . . .
C13 C -0.5466(6) 0.1533(3) 0.8785(5) 0.0561(15) Uani 1 1 d . . . . .
C13' C -0.5855(8) 0.0646(4) 0.7748(8) 0.112(3) Uani 1 1 d . . . . .
H13A H -0.540882 0.028151 0.761405 0.168 Uiso 1 1 calc R U . . .
H13B H -0.668028 0.056904 0.809558 0.168 Uiso 1 1 calc R U . . .
H13C H -0.604209 0.084580 0.703143 0.168 Uiso 1 1 calc R U . . .
C14 C -0.4509(5) 0.1506(2) 1.3268(4) 0.0453(12) Uani 1 1 d . . . . .
C15 C -0.3612(5) 0.1181(2) 1.3963(4) 0.0444(12) Uani 1 1 d . . . . .
C16 C -0.3566(6) 0.1313(3) 1.5144(5) 0.0573(15) Uani 1 1 d . . . . .
H16 H -0.294909 0.112000 1.564401 0.069 Uiso 1 1 calc R U . . .
C17 C -0.4418(7) 0.1722(3) 1.5574(6) 0.0712(19) Uani 1 1 d . . . . .
H17 H -0.437453 0.179262 1.636014 0.085 Uiso 1 1 calc R U . . .
C18 C -0.5330(7) 0.2028(3) 1.4866(6) 0.075(2) Uani 1 1 d . . . . .
H18 H -0.590991 0.229733 1.516841 0.089 Uiso 1 1 calc R U . . .
C19 C -0.5366(6) 0.1929(3) 1.3700(5) 0.0602(16) Uani 1 1 d . . . . .
C19' C -0.6839(11) 0.2727(5) 1.3203(9) 0.173(6) Uani 1 1 d . . . . .
H19A H -0.738859 0.287187 1.255746 0.259 Uiso 1 1 calc R U . . .
H19B H -0.739016 0.264919 1.382778 0.259 Uiso 1 1 calc R U . . .
H19C H -0.617475 0.301559 1.343603 0.259 Uiso 1 1 calc R U . . .
C20 C -0.3148(6) -0.0062(3) 1.5399(5) 0.0567(15) Uani 1 1 d . . . . .
H20 H -0.383338 0.020957 1.545819 0.068 Uiso 1 1 calc R U . . .
C21 C -0.3038(8) -0.0517(3) 1.6160(5) 0.0712(19) Uani 1 1 d . . . . .
H21 H -0.365055 -0.055490 1.671962 0.085 Uiso 1 1 calc R U . . .
C22 C -0.2025(8) -0.0918(3) 1.6097(6) 0.081(2) Uani 1 1 d . . . . .
H22 H -0.192774 -0.122359 1.662346 0.097 Uiso 1 1 calc R U . . .
C23 C -0.1149(7) -0.0859(3) 1.5237(6) 0.0737(19) Uani 1 1 d . . . . .
H23 H -0.044768 -0.112351 1.518324 0.088 Uiso 1 1 calc R U . . .
C24 C -0.1324(6) -0.0407(3) 1.4463(5) 0.0533(14) Uani 1 1 d . . . . .
C25 C -0.0498(6) -0.0356(3) 1.3421(5) 0.0576(15) Uani 1 1 d . . . . .

loop_
_atom_site_aniso_label
_atom_site_aniso_U_11
_atom_site_aniso_U_22
_atom_site_aniso_U_33
_atom_site_aniso_U_23
_atom_site_aniso_U_13
_atom_site_aniso_U_12
Pt01 0.04331(12) 0.05057(13) 0.03417(11) -0.00508(9) 0.00910(8) -0.00639(10)
O1 0.064(3) 0.071(3) 0.064(3) -0.029(2) 0.002(2) 0.016(2)
O2 0.063(3) 0.085(3) 0.080(3) -0.022(3) -0.008(2) 0.007(2)
O3 0.063(3) 0.092(3) 0.087(3) -0.033(3) 0.011(2) 0.027(3)
O4 0.062(2) 0.065(3) 0.041(2) -0.0020(19) 0.0081(18) 0.015(2)
O5 0.087(3) 0.092(4) 0.070(3) 0.005(3) 0.007(3) 0.039(3)
N1 0.036(2) 0.051(2) 0.036(2) -0.0038(18) 0.0087(18) 0.0034(19)
N2 0.052(3) 0.064(3) 0.041(3) -0.004(2) 0.013(2) 0.018(2)
N3 0.036(2) 0.062(3) 0.046(3) -0.013(2) 0.0087(19) 0.000(2)
N4 0.049(3) 0.060(3) 0.030(2) -0.0013(19) -0.0004(19) -0.017(2)
C1 0.044(3) 0.043(3) 0.042(3) -0.012(2) 0.010(2) -0.001(2)
C2 0.042(3) 0.053(3) 0.035(3) 0.006(2) 0.015(2) 0.008(2)
C3 0.049(3) 0.066(4) 0.057(4) 0.005(3) 0.011(3) -0.001(3)
C4 0.052(4) 0.082(5) 0.094(5) 0.016(4) 0.021(4) -0.005(3)
C5 0.063(5) 0.115(6) 0.076(5) 0.018(5) 0.038(4) 0.008(4)
C6 0.074(5) 0.097(5) 0.045(4) -0.003(3) 0.021(3) 0.031(4)
C7 0.048(3) 0.065(4) 0.041(3) -0.001(3) 0.007(2) 0.015(3)
C7' 0.106(6) 0.093(5) 0.076(5) -0.044(4) -0.014(4) 0.041(5)
C8 0.050(3) 0.050(3) 0.050(3) 0.009(3) 0.018(3) 0.009(3)
C9 0.074(4) 0.055(4) 0.096(5) 0.006(4) 0.026(4) 0.016(3)
C10 0.082(6) 0.066(5) 0.135(8) 0.040(5) 0.047(5) 0.036(4)
C11 0.059(5) 0.118(8) 0.120(7) 0.059(6) 0.030(5) 0.034(5)
C12 0.052(4) 0.116(6) 0.069(4) 0.030(4) 0.009(3) 0.016(4)
C13 0.043(3) 0.076(4) 0.050(3) 0.011(3) 0.015(3) 0.009(3)
C13' 0.085(6) 0.132(8) 0.116(7) -0.046(6) -0.007(5) -0.019(5)
C14 0.044(3) 0.052(3) 0.042(3) -0.017(2) 0.016(2) -0.008(2)
C15 0.044(3) 0.053(3) 0.038(3) -0.013(2) 0.015(2) -0.019(2)
C16 0.061(4) 0.066(4) 0.047(3) -0.013(3) 0.014(3) -0.022(3)
C17 0.074(4) 0.091(5) 0.052(4) -0.033(4) 0.027(3) -0.023(4)
C18 0.060(4) 0.090(5) 0.077(5) -0.041(4) 0.028(4) -0.003(4)
C19 0.048(3) 0.066(4) 0.068(4) -0.023(3) 0.019(3) -0.010(3)
C19' 0.178(11) 0.169(10) 0.165(10) -0.080(8) -0.040(8) 0.117(9)
C20 0.056(4) 0.065(4) 0.049(3) -0.001(3) 0.007(3) -0.024(3)
C21 0.084(5) 0.079(5) 0.051(4) 0.008(3) 0.007(3) -0.036(4)
C22 0.091(6) 0.083(5) 0.066(5) 0.028(4) -0.012(4) -0.022(4)
C23 0.071(5) 0.077(5) 0.071(4) 0.015(4) -0.011(4) -0.005(4)
C24 0.055(4) 0.056(3) 0.047(3) -0.003(3) -0.007(3) -0.009(3)
C25 0.059(4) 0.066(4) 0.047(3) -0.006(3) -0.003(3) 0.000(3)

loop_
_atom_type_symbol
_atom_type_description
_atom_type_scat_dispersion_real
_atom_type_scat_dispersion_imag
_atom_type_scat_source
C C 0.0033 0.0016 'International Tables Vol C Tables 4.2.6.8 and 6.1.1.4'
H H 0.0000 0.0000 'International Tables Vol C Tables 4.2.6.8 and 6.1.1.4'
N N 0.0061 0.0033 'International Tables Vol C Tables 4.2.6.8 and 6.1.1.4'
O O 0.0106 0.0060 'International Tables Vol C Tables 4.2.6.8 and 6.1.1.4'
Pt Pt -1.7033 8.3905 'International Tables Vol C Tables 4.2.6.8 and 6.1.1.4'

loop_
_geom_angle_atom_site_label_1
_geom_angle_atom_site_label_2
_geom_angle_atom_site_label_3
_geom_angle
_geom_angle_site_symmetry_1
_geom_angle_site_symmetry_3
_geom_angle_publ_flag
C15 Pt01 N1 88.23(19) . . ?
C15 Pt01 N4 99.1(2) . . ?
N1 Pt01 N4 170.90(16) . . ?
C15 Pt01 O4 174.70(17) . . ?
N1 Pt01 O4 93.07(15) . . ?
N4 Pt01 O4 80.12(17) . . ?
C7 O1 C7' 117.5(5) . . ?
C13 O2 C13' 119.0(6) . . ?
C19 O3 C19' 118.6(6) . . ?
C25 O4 Pt01 113.9(4) . . ?
C1 N1 C2 117.9(4) . . ?
C1 N1 Pt01 122.5(3) . . ?
C2 N1 Pt01 118.6(3) . . ?
C1 N2 C8 126.3(4) . . ?
C1 N2 H2 116.8 . . ?
C8 N2 H2 116.8 . . ?
C1 N3 C14 124.1(4) . . ?
C1 N3 H3 118.0 . . ?
C14 N3 H3 118.0 . . ?
C20 N4 C24 118.1(5) . . ?
C20 N4 Pt01 127.7(4) . . ?
C24 N4 Pt01 113.9(4) . . ?
N1 C1 N2 121.7(4) . . ?
N1 C1 N3 121.4(5) . . ?
N2 C1 N3 116.8(5) . . ?
C3 C2 C7 119.3(5) . . ?
C3 C2 N1 118.2(5) . . ?
C7 C2 N1 122.4(5) . . ?
C2 C3 C4 120.7(6) . . ?
C2 C3 H3A 119.7 . . ?
C4 C3 H3A 119.7 . . ?
C5 C4 C3 119.4(7) . . ?
C5 C4 H4 120.3 . . ?
C3 C4 H4 120.3 . . ?
C4 C5 C6 122.2(6) . . ?
C4 C5 H5 118.9 . . ?
C6 C5 H5 118.9 . . ?
C5 C6 C7 118.9(6) . . ?
C5 C6 H6 120.5 . . ?
C7 C6 H6 120.5 . . ?
O1 C7 C2 115.5(5) . . ?
O1 C7 C6 125.0(5) . . ?
C2 C7 C6 119.5(6) . . ?
O1 C7' H7'1 109.5 . . ?
O1 C7' H7'2 109.5 . . ?
H7'1 C7' H7'2 109.5 . . ?
O1 C7' H7'3 109.5 . . ?
H7'1 C7' H7'3 109.5 . . ?
H7'2 C7' H7'3 109.5 . . ?
C13 C8 C9 120.4(6) . . ?
C13 C8 N2 117.3(5) . . ?
C9 C8 N2 122.2(6) . . ?
C8 C9 C10 118.7(7) . . ?
C8 C9 H9 120.6 . . ?
C10 C9 H9 120.6 . . ?
C11 C10 C9 120.7(8) . . ?
C11 C10 H10 119.7 . . ?
C9 C10 H10 119.7 . . ?
C10 C11 C12 120.3(7) . . ?
C10 C11 H11 119.9 . . ?
C12 C11 H11 119.9 . . ?
C11 C12 C13 120.3(8) . . ?
C11 C12 H12 119.8 . . ?
C13 C12 H12 119.8 . . ?
O2 C13 C8 115.8(5) . . ?
O2 C13 C12 124.5(6) . . ?
C8 C13 C12 119.6(6) . . ?
O2 C13' H13A 109.5 . . ?
O2 C13' H13B 109.5 . . ?
H13A C13' H13B 109.5 . . ?
O2 C13' H13C 109.5 . . ?
H13A C13' H13C 109.5 . . ?
H13B C13' H13C 109.5 . . ?
C15 C14 C19 122.9(5) . . ?
C15 C14 N3 122.0(4) . . ?
C19 C14 N3 115.1(5) . . ?
C14 C15 C16 115.8(5) . . ?
C14 C15 Pt01 121.3(4) . . ?
C16 C15 Pt01 122.7(4) . . ?
C17 C16 C15 121.4(6) . . ?
C17 C16 H16 119.3 . . ?
C15 C16 H16 119.3 . . ?
C18 C17 C16 121.5(6) . . ?
C18 C17 H17 119.2 . . ?
C16 C17 H17 119.2 . . ?
C19 C18 C17 118.7(6) . . ?
C19 C18 H18 120.6 . . ?
C17 C18 H18 120.6 . . ?
O3 C19 C18 125.2(6) . . ?
O3 C19 C14 115.3(5) . . ?
C18 C19 C14 119.5(6) . . ?
O3 C19' H19A 109.5 . . ?
O3 C19' H19B 109.5 . . ?
H19A C19' H19B 109.5 . . ?
O3 C19' H19C 109.5 . . ?
H19A C19' H19C 109.5 . . ?
H19B C19' H19C 109.5 . . ?
N4 C20 C21 122.1(6) . . ?
N4 C20 H20 119.0 . . ?
C21 C20 H20 119.0 . . ?
C20 C21 C22 119.9(6) . . ?
C20 C21 H21 120.0 . . ?
C22 C21 H21 120.0 . . ?
C21 C22 C23 118.8(6) . . ?
C21 C22 H22 120.6 . . ?
C23 C22 H22 120.6 . . ?
C24 C23 C22 119.5(7) . . ?
C24 C23 H23 120.3 . . ?
C22 C23 H23 120.3 . . ?
N4 C24 C23 121.6(6) . . ?
N4 C24 C25 116.2(5) . . ?
C23 C24 C25 122.1(6) . . ?
O5 C25 O4 126.0(6) . . ?
O5 C25 C24 119.1(6) . . ?
O4 C25 C24 114.8(5) . . ?

loop_
_geom_bond_atom_site_label_1
_geom_bond_atom_site_label_2
_geom_bond_distance
_geom_bond_site_symmetry_2
_geom_bond_publ_flag
Pt01 C15 1.993(5) . ?
Pt01 N1 2.007(4) . ?
Pt01 N4 2.009(4) . ?
Pt01 O4 2.121(4) . ?
O1 C7 1.364(7) . ?
O1 C7' 1.450(7) . ?
O2 C13 1.351(7) . ?
O2 C13' 1.406(8) . ?
O3 C19 1.368(8) . ?
O3 C19' 1.407(9) . ?
O4 C25 1.273(7) . ?
O5 C25 1.230(7) . ?
N1 C1 1.315(6) . ?
N1 C2 1.447(6) . ?
N2 C1 1.362(6) . ?
N2 C8 1.416(7) . ?
N2 H2 0.8600 . ?
N3 C1 1.362(6) . ?
N3 C14 1.419(6) . ?
N3 H3 0.8600 . ?
N4 C20 1.354(6) . ?
N4 C24 1.357(7) . ?
C2 C3 1.379(7) . ?
C2 C7 1.389(7) . ?
C3 C4 1.384(8) . ?
C3 H3A 0.9300 . ?
C4 C5 1.342(10) . ?
C4 H4 0.9300 . ?
C5 C6 1.374(10) . ?
C5 H5 0.9300 . ?
C6 C7 1.398(8) . ?
C6 H6 0.9300 . ?
C7' H7'1 0.9600 . ?
C7' H7'2 0.9600 . ?
C7' H7'3 0.9600 . ?
C8 C13 1.379(8) . ?
C8 C9 1.383(8) . ?
C9 C10 1.398(10) . ?
C9 H9 0.9300 . ?
C10 C11 1.362(11) . ?
C10 H10 0.9300 . ?
C11 C12 1.363(11) . ?
C11 H11 0.9300 . ?
C12 C13 1.388(8) . ?
C12 H12 0.9300 . ?
C13' H13A 0.9600 . ?
C13' H13B 0.9600 . ?
C13' H13C 0.9600 . ?
C14 C15 1.383(7) . ?
C14 C19 1.405(7) . ?
C15 C16 1.408(7) . ?
C16 C17 1.380(8) . ?
C16 H16 0.9300 . ?
C17 C18 1.377(9) . ?
C17 H17 0.9300 . ?
C18 C19 1.378(8) . ?
C18 H18 0.9300 . ?
C19' H19A 0.9600 . ?
C19' H19B 0.9600 . ?
C19' H19C 0.9600 . ?
C20 C21 1.365(8) . ?
C20 H20 0.9300 . ?
C21 C22 1.368(10) . ?
C21 H21 0.9300 . ?
C22 C23 1.383(10) . ?
C22 H22 0.9300 . ?
C23 C24 1.374(8) . ?
C23 H23 0.9300 . ?
C24 C25 1.521(8) . ?

loop_
_geom_torsion_atom_site_label_1
_geom_torsion_atom_site_label_2
_geom_torsion_atom_site_label_3
_geom_torsion_atom_site_label_4
_geom_torsion
_geom_torsion_site_symmetry_1
_geom_torsion_site_symmetry_2
_geom_torsion_site_symmetry_3
_geom_torsion_site_symmetry_4
_geom_torsion_publ_flag
C2 N1 C1 N2 13.5(7) . . . . ?
Pt01 N1 C1 N2 -155.2(4) . . . . ?
C2 N1 C1 N3 -165.6(5) . . . . ?
Pt01 N1 C1 N3 25.6(6) . . . . ?
C8 N2 C1 N1 -170.3(5) . . . . ?
C8 N2 C1 N3 8.9(8) . . . . ?
C14 N3 C1 N1 20.5(8) . . . . ?
C14 N3 C1 N2 -158.7(5) . . . . ?
C1 N1 C2 C3 110.1(5) . . . . ?
Pt01 N1 C2 C3 -80.7(5) . . . . ?
C1 N1 C2 C7 -70.6(7) . . . . ?
Pt01 N1 C2 C7 98.6(5) . . . . ?
C7 C2 C3 C4 1.6(8) . . . . ?
N1 C2 C3 C4 -179.1(5) . . . . ?
C2 C3 C4 C5 -1.5(10) . . . . ?
C3 C4 C5 C6 1.3(11) . . . . ?
C4 C5 C6 C7 -1.2(11) . . . . ?
C7' O1 C7 C2 169.6(5) . . . . ?
C7' O1 C7 C6 -8.7(8) . . . . ?
C3 C2 C7 O1 -179.8(5) . . . . ?
N1 C2 C7 O1 1.0(7) . . . . ?
C3 C2 C7 C6 -1.4(8) . . . . ?
N1 C2 C7 C6 179.3(5) . . . . ?
C5 C6 C7 O1 179.4(6) . . . . ?
C5 C6 C7 C2 1.2(9) . . . . ?
C1 N2 C8 C13 -126.4(6) . . . . ?
C1 N2 C8 C9 56.5(8) . . . . ?
C13 C8 C9 C10 1.2(9) . . . . ?
N2 C8 C9 C10 178.1(5) . . . . ?
C8 C9 C10 C11 -0.5(11) . . . . ?
C9 C10 C11 C12 -1.0(12) . . . . ?
C10 C11 C12 C13 1.7(11) . . . . ?
C13' O2 C13 C8 163.1(6) . . . . ?
C13' O2 C13 C12 -19.1(9) . . . . ?
C9 C8 C13 O2 177.5(5) . . . . ?
N2 C8 C13 O2 0.4(7) . . . . ?
C9 C8 C13 C12 -0.5(8) . . . . ?
N2 C8 C13 C12 -177.6(5) . . . . ?
C11 C12 C13 O2 -178.7(6) . . . . ?
C11 C12 C13 C8 -1.0(9) . . . . ?
C1 N3 C14 C15 -35.6(8) . . . . ?
C1 N3 C14 C19 143.7(5) . . . . ?
C19 C14 C15 C16 -2.3(8) . . . . ?
N3 C14 C15 C16 176.9(5) . . . . ?
C19 C14 C15 Pt01 -177.6(4) . . . . ?
N3 C14 C15 Pt01 1.6(7) . . . . ?
C14 C15 C16 C17 3.1(8) . . . . ?
Pt01 C15 C16 C17 178.4(4) . . . . ?
C15 C16 C17 C18 -1.4(9) . . . . ?
C16 C17 C18 C19 -1.3(10) . . . . ?
C19' O3 C19 C18 16.5(11) . . . . ?
C19' O3 C19 C14 -164.4(8) . . . . ?
C17 C18 C19 O3 -178.9(6) . . . . ?
C17 C18 C19 C14 2.1(9) . . . . ?
C15 C14 C19 O3 -179.3(5) . . . . ?
N3 C14 C19 O3 1.4(7) . . . . ?
C15 C14 C19 C18 -0.2(9) . . . . ?
N3 C14 C19 C18 -179.5(5) . . . . ?
C24 N4 C20 C21 2.2(8) . . . . ?
Pt01 N4 C20 C21 175.3(4) . . . . ?
N4 C20 C21 C22 0.9(9) . . . . ?
C20 C21 C22 C23 -1.6(10) . . . . ?
C21 C22 C23 C24 -0.7(10) . . . . ?
C20 N4 C24 C23 -4.6(8) . . . . ?
Pt01 N4 C24 C23 -178.6(5) . . . . ?
C20 N4 C24 C25 172.5(5) . . . . ?
Pt01 N4 C24 C25 -1.5(6) . . . . ?
C22 C23 C24 N4 3.9(9) . . . . ?
C22 C23 C24 C25 -173.0(6) . . . . ?
Pt01 O4 C25 O5 -171.9(5) . . . . ?
Pt01 O4 C25 C24 11.3(6) . . . . ?
N4 C24 C25 O5 176.0(5) . . . . ?
C23 C24 C25 O5 -6.9(9) . . . . ?
N4 C24 C25 O4 -6.9(7) . . . . ?
C23 C24 C25 O4 170.2(5) . . . . ?
